data_2100253
loop_
_publ_author_name
'Redhammer, G. J.'
'Tippelt, G.'
'Merz, M.'
'Roth, G.'
'Treutmann, W.'
'Amthauer, G.'

_publ_section_title
;
 Structure of the clinopyroxene-type compound CaCuGe~2~O~6~ between 15
 and 800K
;
_journal_coeditor_code WS5021
_journal_issue 4
_journal_name_full 'Acta Crystallographica Section B'
_journal_page_first 367
_journal_page_last 380
_journal_paper_doi 10.1107/S0108768105013455
_journal_volume 61
_journal_year 2005
_chemical_formula_moiety 'Ca Cu Ge2 O6'
_chemical_formula_sum 'Ca Cu Ge2 O6'
_chemical_formula_weight 344.8
_space_group_IT_number 14
_symmetry_cell_setting monoclinic
_symmetry_space_group_name_Hall '-P 2ybc'
_symmetry_space_group_name_H-M 'P 1 21/c 1'
_audit_creation_method 'WinGX routine CIF_UPDATE'
_cell_angle_alpha 90
_cell_angle_beta 105.928(12)
_cell_angle_gamma 90
_cell_formula_units_Z 4
_cell_length_a 10.2150(12)
_cell_length_b 9.2455(7)
_cell_length_c 5.2407(6)
_cell_measurement_reflns_used 3171
_cell_measurement_temperature 612(2)
_cell_measurement_theta_max 27.69
_cell_measurement_theta_min 2.12
_cell_volume 475.94(9)
_computing_cell_refinement 'Stoe X-Area (Stoe & Cie, 1998)'
_computing_data_collection 'Stoe X-Area (Stoe & Cie, 1998)'
_computing_data_reduction 'Stoe X-Area (Stoe & Cie, 1998)'
_computing_molecular_graphics 'Diamond 2.0e (Berndt & Brandenburg, 1996)'
_computing_publication_material 'WinGX 1.64.05 (Farrugia, 1999)'
_computing_structure_refinement 'SHELXL-97 (Sheldrick, 1997)'
_computing_structure_solution 'SHELXS-97 (Sheldrick, 1997)'
_diffrn_ambient_temperature 100
_diffrn_detector_area_resol_mean 6.67
_diffrn_measured_fraction_theta_full 0.916
_diffrn_measured_fraction_theta_max 0.916
_diffrn_measurement_device '1-circle goniometer'
_diffrn_measurement_device_type 'STOE IPDS 1'
_diffrn_measurement_method 'rotation method'
_diffrn_radiation_monochromator 'plane graphite'
_diffrn_radiation_type 'Mo K\a'
_diffrn_radiation_wavelength 0.71073
_diffrn_reflns_av_R_equivalents 0.057
_diffrn_reflns_limit_h_max 13
_diffrn_reflns_limit_h_min -13
_diffrn_reflns_limit_k_max 12
_diffrn_reflns_limit_k_min -12
_diffrn_reflns_limit_l_max 6
_diffrn_reflns_limit_l_min -6
_diffrn_reflns_number 4729
_diffrn_reflns_theta_full 27.84
_diffrn_reflns_theta_max 27.84
_diffrn_reflns_theta_min 3.03
_diffrn_standards_decay_% 0
_diffrn_standards_interval_count 0
_diffrn_standards_interval_time 0
_diffrn_standards_number 0
_exptl_absorpt_coefficient_mu 18.006
_exptl_absorpt_correction_T_max 0.158
_exptl_absorpt_correction_T_min 0.094
_exptl_absorpt_correction_type empirical
_exptl_absorpt_process_details 'X-SHAPE (Stoe & Cie, 1996)'
_exptl_crystal_colour 'pale green'
_exptl_crystal_density_diffrn 4.812
_exptl_crystal_density_method 'not measured'
_exptl_crystal_description cuboid
_exptl_crystal_F_000 644
_exptl_crystal_size_max 0.14
_exptl_crystal_size_mid 0.13
_exptl_crystal_size_min 0.10
_refine_diff_density_max 0.96
_refine_diff_density_min -0.849
_refine_ls_extinction_coef 0.0060(7)
_refine_ls_extinction_expression Fc^*^=kFc[1+0.001xFc^2^\l^3^/sin(2\q)]^-1/4^
_refine_ls_extinction_method SHELXL
_refine_ls_goodness_of_fit_ref 1.112
_refine_ls_hydrogen_treatment none
_refine_ls_matrix_type full
_refine_ls_number_parameters 92
_refine_ls_number_reflns 1037
_refine_ls_number_restraints 2
_refine_ls_restrained_S_all 1.109
_refine_ls_R_factor_gt 0.0467
_refine_ls_shift/su_max 0
_refine_ls_structure_factor_coef Fsqd
_refine_ls_weighting_details 'calc w=1/[\s^2^(Fo^2^)+(0.0310P)^2^+2.5799P] where P=(Fo^2^+2Fc^2^)/3'
_refine_ls_weighting_scheme calc
_refine_ls_wR_factor_ref 0.0844
_reflns_number_gt 777
_reflns_number_total 1037
_reflns_threshold_expression >2sigma(I)
_cod_data_source_file ws5021.cif
_cod_data_source_block cacu_612K
_cod_original_sg_symbol_H-M 'P 21/c'
_cod_database_code 2100253

loop_
_symmetry_equiv_pos_as_xyz
'x, y, z'
'-x, y+1/2, -z+1/2'
'-x, -y, -z'
'x, -y-1/2, z-1/2'

loop_
_atom_site_label
_atom_site_fract_x
_atom_site_fract_y
_atom_site_fract_z
_atom_site_U_iso_or_equiv
_atom_site_adp_type
_atom_site_calc_flag
_atom_site_refinement_flags
_atom_site_occupancy
_atom_site_disorder_assembly
_atom_site_disorder_group
_atom_site_type_symbol
Ca 0.28070(19) 0.4520(2) 0.8025(4) 0.0170(4) Uani d D 1 . . Ca
Cu 0.22927(11) 0.66038(12) 0.2552(2) 0.0132(3) Uani d D 1 . . Cu
GeA 0.04820(8) 0.34931(10) 0.21095(18) 0.0096(2) Uani d D 1 . . Ge
GeB 0.48906(9) 0.34984(11) 0.3875(2) 0.0129(3) Uani d . 1 . . Ge
O1A -0.1271(5) 0.3601(4) 0.1163(3) 0.0151(13) Uani d . 1 . . O
O1B 0.6579(5) 0.3204(6) 0.3817(5) 0.0105(13) Uani d . 1 . . O
O2A 0.1428(6) 0.4915(5) 0.3741(13) 0.0182(16) Uani d D 1 . . O
O2B 0.4308(7) 0.5190(7) 0.2569(9) 0.0241(17) Uani d . 1 . . O
O3A 0.1038(5) 0.1969(4) 0.4275(9) 0.0148(14) Uani d D 1 . . O
O3B 0.4003(6) 0.2531(7) 0.5801(14) 0.0150(14) Uani d . 1 . . O

loop_
_atom_site_aniso_label
_atom_site_aniso_U_11
_atom_site_aniso_U_22
_atom_site_aniso_U_33
_atom_site_aniso_U_12
_atom_site_aniso_U_13
_atom_site_aniso_U_23
Ca 0.0204(9) 0.0144(8) 0.0162(10) 0.0015(8) 0.0048(8) 0.0037(8)
Cu 0.0153(5) 0.0124(5) 0.0101(6) -0.0024(4) 0.0004(4) -0.0001(4)
GeA 0.0094(4) 0.0093(4) 0.0096(5) -0.0006(3) 0.0018(3) -0.0004(4)
GeB 0.0112(4) 0.0103(4) 0.0189(5) 0.0014(4) 0.0070(4) 0.0034(4)
O1A 0.015(3) 0.018(3) 0.011(3) 0.005(3) 0.002(3) 0.001(3)
O1B 0.013(3) 0.007(3) 0.012(3) 0.002(2) 0.004(2) 0.001(2)
O2A 0.025(4) 0.009(3) 0.017(4) -0.012(2) -0.001(3) -0.005(2)
O2B 0.039(4) 0.016(3) 0.016(4) 0.004(3) 0.005(3) 0.002(3)
O3A 0.017(3) 0.017(3) 0.012(4) 0.001(2) 0.007(3) 0.003(3)
O3B 0.013(3) 0.016(3) 0.018(4) -0.003(2) 0.009(3) 0.001(3)

loop_
_atom_type_symbol
_atom_type_description
_atom_type_scat_dispersion_real
_atom_type_scat_dispersion_imag
_atom_type_scat_source
Ca Ca 0.2262 0.3064 'International Tables Vol C Tables 4.2.6.8 and 6.1.1.4'
Cu Cu 0.3201 1.2651 'International Tables Vol C Tables 4.2.6.8 and 6.1.1.4'
Ge Ge 0.1547 1.8001 'International Tables Vol C Tables 4.2.6.8 and 6.1.1.4'
O O 0.0106 0.006 'International Tables Vol C Tables 4.2.6.8 and 6.1.1.4'

loop_
_geom_angle_atom_site_label_1
_geom_angle_atom_site_label_2
_geom_angle_atom_site_label_3
_geom_angle_site_symmetry_1
_geom_angle_site_symmetry_3
_geom_angle
O2A Ca O1A . 3_566 79.06(18)
O2A Ca O1B . 3_666 68.94(13)
O1A Ca O1B 3_566 3_666 73.00(16)
O2A Ca O3B . 4_566 138.7(2)
O1A Ca O3B 3_566 4_566 132.1(2)
O1B Ca O3B 3_666 4_566 137.7(2)
O2A Ca O3A . 4_566 92.8(2)
O1A Ca O3A 3_566 4_566 78.57(13)
O1B Ca O3A 3_666 4_566 148.5(2)
O3B Ca O3A 4_566 4_566 72.7(2)
O2A Ca O2B . 1_556 156.8(2)
O1A Ca O2B 3_566 1_556 85.10(19)
O1B Ca O2B 3_666 1_556 90.35(19)
O3B Ca O2B 4_566 1_556 64.2(2)
O3A Ca O2B 4_566 1_556 100.6(2)
O2A Ca O3B . . 85.1(2)
O1A Ca O3B 3_566 . 164.07(17)
O1B Ca O3B 3_666 . 102.9(2)
O3B Ca O3B 4_566 . 61.17(9)
O3A Ca O3B 4_566 . 100.77(18)
O2B Ca O3B 1_556 . 110.5(2)
O2A Ca O2B . 3_666 103.5(2)
O1A Ca O2B 3_566 3_666 129.44(15)
O1B Ca O2B 3_666 3_666 61.97(19)
O3B Ca O2B 4_566 3_666 78.1(2)
O3A Ca O2B 4_566 3_666 149.5(2)
O2B Ca O2B 1_556 3_666 73.9(3)
O3B Ca O2B . 3_666 56.10(18)
O2A Ca Cu . 1_556 116.12(18)
O1A Ca Cu 3_566 1_556 37.34(4)
O1B Ca Cu 3_666 1_556 83.57(13)
O3B Ca Cu 4_566 1_556 100.28(18)
O3A Ca Cu 4_566 1_556 81.96(8)
O2B Ca Cu 1_556 1_556 48.48(18)
O3B Ca Cu . 1_556 158.58(16)
O2B Ca Cu 3_666 1_556 112.36(12)
O2A Ca GeB . 3_666 85.18(17)
O1A Ca GeB 3_566 3_666 101.51(7)
O1B Ca GeB 3_666 3_666 30.73(14)
O3B Ca GeB 4_566 3_666 108.56(17)
O3A Ca GeB 4_566 3_666 177.95(13)
O2B Ca GeB 1_556 3_666 81.5(2)
O3B Ca GeB . 3_666 78.58(15)
O2B Ca GeB 3_666 3_666 31.25(13)
Cu Ca GeB 1_556 3_666 99.36(6)
O2A Ca GeB . 1_556 171.92(16)
O1A Ca GeB 3_566 1_556 108.44(8)
O1B Ca GeB 3_666 1_556 115.62(8)
O3B Ca GeB 4_566 1_556 33.55(16)
O3A Ca GeB 4_566 1_556 85.88(14)
O2B Ca GeB 1_556 1_556 30.64(16)
O3B Ca GeB . 1_556 87.31(16)
O2B Ca GeB 3_666 1_556 74.34(11)
Cu Ca GeB 1_556 1_556 71.63(5)
GeB Ca GeB 3_666 1_556 96.02(5)
O2A Ca Cu . . 34.84(13)
O1A Ca Cu 3_566 . 77.63(6)
O1B Ca Cu 3_666 . 34.66(5)
O3B Ca Cu 4_566 . 150.03(19)
O3A Ca Cu 4_566 . 125.63(15)
O2B Ca Cu 1_556 . 124.96(18)
O3B Ca Cu . . 90.30(17)
O2B Ca Cu 3_666 . 78.06(12)
Cu Ca Cu 1_556 . 105.48(6)
GeB Ca Cu 3_666 . 52.54(4)
GeB Ca Cu 1_556 . 148.19(7)
O1B Cu O1A 3_666 3_565 176.2(3)
O1B Cu O2A 3_666 . 87.7(2)
O1A Cu O2A 3_565 . 94.29(17)
O1B Cu O1B 3_666 2_655 92.08(17)
O1A Cu O1B 3_565 2_655 85.51(8)
O2A Cu O1B . 2_655 172.0(3)
O1B Cu O1A 3_666 2 80.52(18)
O1A Cu O1A 3_565 2 102.0(2)
O2A Cu O1A . 2 105.2(3)
O1B Cu O1A 2_655 2 82.6(2)
O1B Cu O2B 3_666 . 76.8(2)
O1A Cu O2B 3_565 . 99.9(2)
O2A Cu O2B . . 91.5(3)
O1B Cu O2B 2_655 . 80.7(2)
O1A Cu O2B 2 . 151.21(16)
O1B Cu GeB 3_666 3_666 34.39(19)
O1A Cu GeB 3_565 3_666 141.86(18)
O2A Cu GeB . 3_666 102.43(19)
O1B Cu GeB 2_655 3_666 73.32(8)
O1A Cu GeB 2 3_666 106.15(9)
O2B Cu GeB . 3_666 46.36(8)
O1B Cu Ca 3_666 1_554 127.25(19)
O1A Cu Ca 3_565 1_554 49.82(19)
O2A Cu Ca . 1_554 86.4(2)
O1B Cu Ca 2_655 1_554 87.39(15)
O1A Cu Ca 2 1_554 150.92(5)
O2B Cu Ca . 1_554 51.04(7)
GeB Cu Ca 3_666 1_554 96.90(5)
O1B Cu Ca 3_666 . 46.18(18)
O1A Cu Ca 3_565 . 135.17(9)
O2A Cu Ca . . 42.28(16)
O1B Cu Ca 2_655 . 135.60(6)
O1A Cu Ca 2 . 100.70(10)
O2B Cu Ca . . 75.90(17)
GeB Cu Ca 3_666 . 63.15(4)
Ca Cu Ca 1_554 . 105.48(6)
O1B Cu Ca 3_666 4_575 78.85(17)
O1A Cu Ca 3_565 4_575 101.10(12)
O2A Cu Ca . 4_575 146.0(2)
O1B Cu Ca 2_655 4_575 41.36(17)
O1A Cu Ca 2 4_575 42.07(16)
O2B Cu Ca . 4_575 115.10(17)
GeB Cu Ca 3_666 4_575 83.75(4)
Ca Cu Ca 1_554 4_575 126.49(7)
Ca Cu Ca . 4_575 121.40(7)
O2A GeA O1A . . 119.8(3)
O2A GeA O3A . 4_565 109.6(3)
O1A GeA O3A . 4_565 108.5(2)
O2A GeA O3A . . 104.4(3)
O1A GeA O3A . . 110.47(18)
O3A GeA O3A 4_565 . 102.71(15)
O2A GeA Ca . . 36.2(2)
O1A GeA Ca . . 129.89(14)
O3A GeA Ca 4_565 . 120.82(16)
O3A GeA Ca . . 68.4(2)
O2A GeA Ca . 4_565 105.4(2)
O1A GeA Ca . 4_565 132.59(14)
O3A GeA Ca 4_565 4_565 65.0(2)
O3A GeA Ca . 4_565 39.58(9)
Ca GeA Ca . 4_565 80.14(5)
O2B GeB O1B . . 111.3(3)
O2B GeB O3B . . 120.2(4)
O1B GeB O3B . . 126.2(3)
O2B GeB O3B . 4_565 94.9(2)
O1B GeB O3B . 4_565 98.7(2)
O3B GeB O3B . 4_565 91.8(2)
O2B GeB O2B . 3_666 81.07(17)
O1B GeB O2B . 3_666 87.8(2)
O3B GeB O2B . 3_666 85.7(3)
O3B GeB O2B 4_565 3_666 173.3(3)
O2B GeB Cu . 3_666 116.26(19)
O1B GeB Cu . 3_666 38.73(8)
O3B GeB Cu . 3_666 100.5(2)
O3B GeB Cu 4_565 3_666 132.9(2)
O2B GeB Cu 3_666 3_666 53.8(2)
O2B GeB Ca . 3_666 65.4(3)
O1B GeB Ca . 3_666 45.90(19)
O3B GeB Ca . 3_666 163.3(2)
O3B GeB Ca 4_565 3_666 103.7(2)
O2B GeB Ca 3_666 3_666 79.7(2)
Cu GeB Ca 3_666 3_666 64.30(4)
O2B GeB Ca . 1_554 47.64(10)
O1B GeB Ca . 1_554 114.09(12)
O3B GeB Ca . 1_554 111.5(2)
O3B GeB Ca 4_565 1_554 47.3(2)
O2B GeB Ca 3_666 1_554 128.23(18)
Cu GeB Ca 3_666 1_554 147.87(5)
Ca GeB Ca 3_666 1_554 83.98(5)
O2B GeB Ca . 4_565 122.7(2)
O1B GeB Ca . 4_565 116.43(19)
O3B GeB Ca . 4_565 43.5(2)
O3B GeB Ca 4_565 4_565 49.1(2)
O2B GeB Ca 3_666 4_565 129.0(2)
Cu GeB Ca 3_666 4_565 120.65(5)
Ca GeB Ca 3_666 4_565 149.47(5)
Ca GeB Ca 1_554 4_565 84.03(6)
O2B GeB Ca . . 78.8(3)
O1B GeB Ca . . 143.75(10)
O3B GeB Ca . . 45.7(2)
O3B GeB Ca 4_565 . 115.5(2)
O2B GeB Ca 3_666 . 58.6(2)
Cu GeB Ca 3_666 . 105.13(5)
Ca GeB Ca 3_666 . 128.60(4)
Ca GeB Ca 1_554 . 98.50(5)
Ca GeB Ca 4_565 . 80.98(6)
GeA O1A Cu . 3_565 120.7(3)
GeA O1A Cu . 2_545 112.7(2)
Cu O1A Cu 3_565 2_545 93.02(6)
GeA O1A Ca . 3_566 130.81(15)
Cu O1A Ca 3_565 3_566 92.8(2)
Cu O1A Ca 2_545 3_566 98.83(19)
GeB O1B Cu . 3_666 106.9(3)
GeB O1B Cu . 2_645 138.0(3)
Cu O1B Cu 3_666 2_645 99.4(2)
GeB O1B Ca . 3_666 103.4(2)
Cu O1B Ca 3_666 3_666 99.2(2)
Cu O1B Ca 2_645 3_666 104.1(3)
GeA O2A Cu . . 133.5(4)
GeA O2A Ca . . 118.0(3)
Cu O2A Ca . . 102.89(15)
GeB O2B GeB . 3_666 98.93(17)
GeB O2B Cu . . 132.8(5)
GeB O2B Cu 3_666 . 79.9(2)
GeB O2B Ca . 1_554 101.7(2)
GeB O2B Ca 3_666 1_554 158.0(3)
Cu O2B Ca . 1_554 80.48(17)
GeB O2B Ca . 3_666 83.3(3)
GeB O2B Ca 3_666 3_666 83.8(2)
Cu O2B Ca . 3_666 142.1(3)
Ca O2B Ca 1_554 3_666 106.1(3)
GeA O3A GeA 4_566 . 126.54(16)
GeA O3A Ca 4_566 4_565 120.36(12)
GeA O3A Ca . 4_565 113.08(15)
GeB O3B GeB . 4_566 122.9(3)
GeB O3B Ca . 4_565 107.2(3)
GeB O3B Ca 4_566 4_565 99.1(3)
GeB O3B Ca . . 105.7(3)
GeB O3B Ca 4_566 . 98.5(3)
Ca O3B Ca 4_565 . 125.0(3)

loop_
_geom_bond_atom_site_label_1
_geom_bond_atom_site_label_2
_geom_bond_site_symmetry_2
_geom_bond_distance
_geom_bond_publ_flag
Ca O2A . 2.329(7) ?
Ca O1A 3_566 2.455(7) ?
Ca O1B 3_666 2.466(6) ?
Ca O3B 4_566 2.496(7) ?
Ca O3A 4_566 2.498(2) ?
Ca O2B 1_556 2.530(2) ?
Ca O3B . 2.648(7) ?
Ca O2B 3_666 3.059(9) ?
Ca Cu 1_556 3.209(2) ?
Ca GeB 3_666 3.341(2) ?
Ca GeB 1_556 3.353(2) ?
Ca Cu . 3.374(2) ?
Cu O1B 3_666 1.9436(11) ?
Cu O1A 3_565 1.9491(11) ?
Cu O2A . 1.977(6) ?
Cu O1B 2_655 2.118(6) ?
Cu O1A 2 2.3108(10) ?
Cu O2B . 2.436(8) ?
Cu GeB 3_666 2.9727(14) ?
Cu Ca 1_554 3.209(2) ?
Cu Ca 4_575 3.620(2) ?
GeA O2A . 1.714(2) ?
GeA O1A . 1.725(5) ?
GeA O3A 4_565 1.782(3) ?
GeA O3A . 1.800(2) ?
GeA Ca 4_565 3.607(2) ?
GeB O2B . 1.745(7) ?
GeB O1B . 1.755(6) ?
GeB O3B . 1.773(7) ?
GeB O3B 4_565 1.877(7) ?
GeB O2B 3_666 2.185(4) ?
GeB Cu 3_666 2.9727(14) ?
GeB Ca 3_666 3.341(2) ?
GeB Ca 1_554 3.353(2) ?
GeB Ca 4_565 3.464(2) ?
O1A Cu 3_565 1.9491(11) ?
O1A Cu 2_545 2.3108(10) ?
O1A Ca 3_566 2.455(7) ?
O1B Cu 3_666 1.9436(11) ?
O1B Cu 2_645 2.118(6) ?
O1B Ca 3_666 2.466(6) ?
O2B GeB 3_666 2.185(4) ?
O2B Ca 1_554 2.530(2) ?
O2B Ca 3_666 3.059(9) ?
O3A GeA 4_566 1.782(3) ?
O3A Ca 4_565 2.498(2) ?
O3B GeB 4_566 1.877(7) ?
O3B Ca 4_565 2.496(7) ?
